data_4316061
loop_
_publ_author_name
'Subrata Naiya'
'Chaitali Biswas'
'Michael G. B. Drew'
'Carlos J. G\'omez-Garc\'ia'
'Juan M. Clemente-Juan'
'Ashutosh Ghosh'

_publ_section_title
;
 A Unique Example of Structural and Magnetic Diversity in Four
 Interconvertible Copper(II)-Azide Complexes with the Same Schiff Base
 Ligand: A Monomer, a Dimer, a Chain, and a Layer
;
_journal_name_full 'Inorganic Chemistry'
_journal_page_first 6616
_journal_page_last 6627
_journal_paper_doi 10.1021/ic1005456
_journal_volume 49
_journal_year 2010
_chemical_formula_sum 'C24 H34 Cu7 N40 O2'
_chemical_formula_weight 1359.69
_chemical_name_systematic
; 
 ? 
;
_space_group_IT_number 2
_symmetry_cell_setting triclinic
_symmetry_space_group_name_Hall '-P 1'
_symmetry_space_group_name_H-M 'P -1'
_atom_sites_solution_hydrogens geom
_atom_sites_solution_primary direct
_atom_sites_solution_secondary difmap
_audit_creation_method SHELNL-97
_cell_angle_alpha 98.344(8)
_cell_angle_beta 115.390(10)
_cell_angle_gamma 98.852(8)
_cell_formula_units_Z 1
_cell_length_a 10.3496(11)
_cell_length_b 11.3763(10)
_cell_length_c 11.7155(10)
_cell_measurement_reflns_used 8037
_cell_measurement_temperature 150(2)
_cell_measurement_theta_max 30.00
_cell_measurement_theta_min 2.24
_cell_volume 1196.4(2)
_computing_cell_refinement 'Crysalis, Oxford Diffraction'
_computing_data_collection 'Crysalis, Oxford Diffraction'
_computing_data_reduction 'Crysalis, Oxford Diffraction'
_computing_molecular_graphics PLATON(Spek,2004)
_computing_structure_refinement 'SHELNL-97 (Sheldrick, 1997)'
_computing_structure_solution 'SHELNS-97 (Sheldrick, 1997)'
_diffrn_ambient_temperature 150(2)
_diffrn_measured_fraction_theta_full 0.915
_diffrn_measured_fraction_theta_max 0.915
_diffrn_measurement_device 'Oxford Diffaction N-Calibur System'
_diffrn_measurement_method '321 frames, counting time 10 s.'
_diffrn_radiation_monochromator graphite
_diffrn_radiation_source 'fine-focus sealed tube'
_diffrn_radiation_type MoK\a
_diffrn_radiation_wavelength 0.71073
_diffrn_reflns_av_R_equivalents 0.0799
_diffrn_reflns_av_sigmaI/netI 0.3959
_diffrn_reflns_limit_h_max 14
_diffrn_reflns_limit_h_min -12
_diffrn_reflns_limit_k_max 15
_diffrn_reflns_limit_k_min -12
_diffrn_reflns_limit_l_max 9
_diffrn_reflns_limit_l_min -16
_diffrn_reflns_number 8037
_diffrn_reflns_theta_full 30.00
_diffrn_reflns_theta_max 30.00
_diffrn_reflns_theta_min 2.24
_diffrn_standards_decay_% n/a
_diffrn_standards_interval_count n/a
_diffrn_standards_interval_time n/a
_diffrn_standards_number n/a
_exptl_absorpt_coefficient_mu 3.127
_exptl_absorpt_correction_T_max 1.000
_exptl_absorpt_correction_T_min 0.793
_exptl_absorpt_correction_type empirical
_exptl_absorpt_process_details 'ABSPACK, Oxford Diffraction Ltd'
_exptl_crystal_colour blue
_exptl_crystal_density_diffrn 1.887
_exptl_crystal_density_method 'not measured'
_exptl_crystal_description plate
_exptl_crystal_F_000 677
_exptl_crystal_size_max 0.19
_exptl_crystal_size_mid 0.19
_exptl_crystal_size_min 0.02
_refine_diff_density_max 0.934
_refine_diff_density_min -0.560
_refine_diff_density_rms 0.139
_refine_ls_extinction_method none
_refine_ls_goodness_of_fit_ref 0.816
_refine_ls_hydrogen_treatment constr
_refine_ls_matrix_type full
_refine_ls_number_parameters 332
_refine_ls_number_reflns 6384
_refine_ls_number_restraints 6
_refine_ls_restrained_S_all 0.816
_refine_ls_R_factor_all 0.2828
_refine_ls_R_factor_gt 0.0839
_refine_ls_shift/su_max 0.002
_refine_ls_shift/su_mean 0.000
_refine_ls_structure_factor_coef Fsqd
_refine_ls_weighting_details
;
_refine_ls_weighting_details 
  w=1/[\s^2^(Fo^2^)+(0.0407P)^2^+0.0000P] where P=(Fo^2^+2Fc^2^)/3 
;
_refine_ls_weighting_scheme calc
_refine_ls_wR_factor_gt 0.1151
_refine_ls_wR_factor_ref 0.1660
_reflns_number_gt 1907
_reflns_number_total 6384
_reflns_threshold_expression >2sigma(I)
_cod_data_source_file ic1005456_si_002_3.cif
_cod_data_source_block 3
_cod_original_cell_volume 1196.38(19)
_cod_database_code 4316061

loop_
_symmetry_equiv_pos_as_xyz
'x, y, z'
'-x, -y, -z'

loop_
_atom_site_label
_atom_site_type_symbol
_atom_site_fract_x
_atom_site_fract_y
_atom_site_fract_z
_atom_site_U_iso_or_equiv
_atom_site_adp_type
_atom_site_occupancy
_atom_site_symmetry_multiplicity
_atom_site_calc_flag
_atom_site_refinement_flags
_atom_site_disorder_assembly
_atom_site_disorder_group
Cu4 Cu 0.5000 1.0000 1.0000 0.0266(5) Uani 1 2 d S . .
Cu2 Cu 0.20140(14) 0.91318(13) 0.98991(14) 0.0265(4) Uani 1 1 d . . .
Cu3 Cu 0.05463(16) 0.62407(13) 0.97752(14) 0.0270(4) Uani 1 1 d . . .
Cu1 Cu -0.03032(16) 0.69122(15) 0.71169(14) 0.0378(5) Uani 1 1 d . . .
O11 O 0.1350(8) 0.6674(7) 0.8581(7) 0.036(2) Uani 1 1 d . . .
C12 C 0.2726(13) 0.6744(10) 0.8772(11) 0.027(3) Uani 1 1 d . . .
C13 C 0.3696(11) 0.6422(9) 0.9870(11) 0.021(3) Uani 1 1 d . . .
H13 H 0.3347 0.6135 1.0414 0.026 Uiso 1 1 calc R . .
C14 C 0.5126(13) 0.6512(10) 1.0168(11) 0.035(3) Uani 1 1 d . . .
H14 H 0.5749 0.6308 1.0921 0.042 Uiso 1 1 calc R . .
C15 C 0.5669(13) 0.6905(11) 0.9362(13) 0.047(4) Uani 1 1 d . . .
H15 H 0.6655 0.6972 0.9569 0.057 Uiso 1 1 calc R . .
C16 C 0.4741(14) 0.7190(11) 0.8264(12) 0.039(3) Uani 1 1 d . . .
H16 H 0.5111 0.7433 0.7716 0.046 Uiso 1 1 calc R . .
C17 C 0.3259(12) 0.7138(10) 0.7915(11) 0.027(3) Uani 1 1 d . . .
C18 C 0.2264(15) 0.7497(11) 0.6709(11) 0.038(3) Uani 1 1 d . . .
C19 C 0.3056(14) 0.7933(14) 0.5920(12) 0.066(5) Uani 1 1 d . . .
H19A H 0.3473 0.7300 0.5685 0.098 Uiso 1 1 calc R . .
H19B H 0.3825 0.8658 0.6442 0.098 Uiso 1 1 calc R . .
H19C H 0.2356 0.8111 0.5147 0.098 Uiso 1 1 calc R . .
N20 N 0.0958(12) 0.7464(10) 0.6358(9) 0.050(3) Uani 1 1 d . . .
C21 C 0.0103(17) 0.7841(19) 0.5155(14) 0.119(9) Uani 1 1 d . . .
H21A H -0.0074 0.7225 0.4405 0.143 Uiso 1 1 calc R . .
H21B H 0.0657 0.8607 0.5146 0.143 Uiso 1 1 calc R . .
C22 C -0.1336(15) 0.7998(19) 0.5087(15) 0.118(9) Uani 1 1 d . . .
H22A H -0.1177 0.8780 0.5645 0.141 Uiso 1 1 calc R . .
H22B H -0.2005 0.8004 0.4203 0.141 Uiso 1 1 calc R . .
N23 N -0.2023(12) 0.6996(13) 0.5497(11) 0.066(4) Uani 1 1 d . . .
C24 C -0.3274(14) 0.7288(17) 0.5617(14) 0.090(7) Uani 1 1 d . . .
H24A H -0.2977 0.8083 0.6187 0.135 Uiso 1 1 calc R . .
H24B H -0.3649 0.6688 0.5967 0.135 Uiso 1 1 calc R . .
H24C H -0.4030 0.7288 0.4775 0.135 Uiso 1 1 calc R . .
C25 C -0.2505(18) 0.587(2) 0.4539(15) 0.129(10) Uani 1 1 d . . .
H25D H -0.2860 0.5215 0.4839 0.193 Uiso 1 1 calc R . .
H25E H -0.1695 0.5715 0.4396 0.193 Uiso 1 1 calc R . .
H25F H -0.3283 0.5936 0.3740 0.193 Uiso 1 1 calc R . .
N10 N -0.0416(10) 0.5551(9) 1.0737(9) 0.030(3) Uani 1 1 d U . .
N11 N -0.0714(14) 0.5967(10) 1.1498(13) 0.063(4) Uani 1 1 d . . .
N121 N -0.029(3) 0.613(3) 1.278(3) 0.048(4) Uiso 0.341(15) 1 d P . .
N122 N -0.1359(18) 0.6458(15) 1.1984(16) 0.048(4) Uiso 0.659(15) 1 d P . .
N4 N 0.1285(10) 0.7947(10) 1.0731(10) 0.036(3) Uani 1 1 d . . .
N5 N 0.1511(10) 0.8320(9) 1.1861(11) 0.036(3) Uani 1 1 d . . .
N6 N 0.1706(13) 0.8664(11) 1.2880(11) 0.065(4) Uani 1 1 d . . .
N7 N 0.0013(10) 0.8840(8) 0.8392(9) 0.027(2) Uani 1 1 d . . .
N8 N -0.0930(10) 0.8976(9) 0.8680(10) 0.036(3) Uani 1 1 d . . .
N9 N -0.1905(12) 0.9101(9) 0.8885(12) 0.055(3) Uani 1 1 d . . .
N1 N -0.1443(11) 0.6162(9) 0.7918(9) 0.031(3) Uani 1 1 d . . .
N2 N -0.2441(13) 0.5276(12) 0.7477(11) 0.053(3) Uani 1 1 d . . .
N3 N -0.3381(15) 0.4424(14) 0.7093(13) 0.096(5) Uani 1 1 d . . .
N13 N 0.4138(9) 0.9370(9) 1.1071(9) 0.030(3) Uani 1 1 d . . .
N14 N 0.4728(10) 0.8922(9) 1.2002(10) 0.033(3) Uani 1 1 d . . .
N15 N 0.5217(11) 0.8538(12) 1.2876(11) 0.062(4) Uani 1 1 d . . .
N16 N 0.2966(10) 0.9963(9) 0.8963(10) 0.039(3) Uani 1 1 d . . .
N17 N 0.2270(11) 1.0365(12) 0.8035(13) 0.068(4) Uani 1 1 d . . .
N182 N 0.167(2) 1.109(2) 0.749(2) 0.044(4) Uiso 0.512(18) 1 d P . .
N181 N 0.150(2) 1.036(2) 0.681(2) 0.044(4) Uiso 0.488(18) 1 d P . .

loop_
_atom_site_aniso_label
_atom_site_aniso_U_11
_atom_site_aniso_U_22
_atom_site_aniso_U_33
_atom_site_aniso_U_23
_atom_site_aniso_U_13
_atom_site_aniso_U_12
Cu4 0.0197(12) 0.0245(13) 0.0384(14) 0.0148(11) 0.0149(11) 0.0020(10)
Cu2 0.0192(8) 0.0257(9) 0.0386(10) 0.0158(8) 0.0149(8) 0.0034(7)
Cu3 0.0385(10) 0.0206(9) 0.0371(10) 0.0164(8) 0.0271(8) 0.0102(7)
Cu1 0.0300(10) 0.0521(11) 0.0254(9) 0.0181(9) 0.0103(8) -0.0069(8)
O11 0.032(5) 0.053(6) 0.048(6) 0.033(5) 0.032(5) 0.020(4)
C12 0.037(8) 0.013(6) 0.024(7) 0.001(6) 0.012(6) -0.004(6)
C13 0.021(7) 0.006(6) 0.049(8) 0.003(6) 0.026(6) 0.007(5)
C14 0.031(8) 0.030(8) 0.030(8) 0.002(6) 0.005(6) -0.002(6)
C15 0.019(7) 0.042(9) 0.060(10) -0.003(8) 0.013(8) -0.019(6)
C16 0.049(9) 0.031(8) 0.034(8) -0.008(7) 0.029(7) -0.011(7)
C17 0.018(7) 0.029(7) 0.034(8) -0.001(6) 0.016(6) -0.001(5)
C18 0.049(9) 0.037(8) 0.010(7) 0.001(6) 0.006(7) -0.010(7)
C19 0.046(9) 0.109(14) 0.036(9) 0.032(9) 0.018(7) -0.007(9)
N20 0.026(6) 0.075(9) 0.023(6) 0.026(6) -0.010(5) -0.008(6)
C21 0.060(12) 0.22(2) 0.048(11) 0.091(14) -0.004(10) -0.019(13)
C22 0.033(9) 0.24(2) 0.078(12) 0.134(15) 0.001(9) -0.001(12)
N23 0.036(8) 0.109(12) 0.028(8) 0.022(8) 0.002(6) -0.019(8)
C24 0.033(9) 0.180(19) 0.072(12) 0.098(13) 0.021(9) 0.014(11)
C25 0.056(12) 0.25(3) 0.031(11) 0.012(15) 0.008(9) -0.027(15)
N10 0.042(6) 0.036(6) 0.028(5) 0.004(5) 0.030(5) 0.012(4)
N11 0.088(10) 0.020(7) 0.087(11) -0.022(7) 0.069(9) -0.023(6)
N4 0.026(6) 0.069(8) 0.032(6) 0.030(6) 0.024(5) 0.014(5)
N5 0.026(6) 0.042(7) 0.040(8) 0.013(7) 0.019(6) -0.005(5)
N6 0.087(10) 0.069(10) 0.033(8) 0.006(7) 0.031(8) -0.004(7)
N7 0.021(5) 0.025(6) 0.037(6) 0.012(5) 0.017(5) -0.003(4)
N8 0.013(6) 0.026(6) 0.077(8) 0.027(6) 0.022(6) 0.010(5)
N9 0.034(7) 0.034(7) 0.105(10) 0.020(7) 0.034(7) 0.018(6)
N1 0.034(7) 0.023(6) 0.044(7) 0.004(5) 0.031(6) -0.006(5)
N2 0.047(8) 0.055(9) 0.048(8) 0.015(7) 0.021(7) -0.011(7)
N3 0.079(11) 0.098(12) 0.081(11) 0.022(10) 0.031(9) -0.041(9)
N13 0.018(6) 0.038(7) 0.041(7) 0.030(6) 0.013(5) 0.010(5)
N14 0.015(6) 0.036(7) 0.036(7) 0.005(6) 0.008(5) -0.006(5)
N15 0.029(7) 0.101(11) 0.039(7) 0.044(8) -0.002(6) -0.002(6)
N16 0.032(6) 0.049(7) 0.052(7) 0.026(7) 0.013(6) 0.007(6)
N17 0.022(6) 0.103(11) 0.095(11) 0.071(9) 0.028(7) 0.006(7)

loop_
_atom_type_symbol
_atom_type_description
_atom_type_scat_dispersion_real
_atom_type_scat_dispersion_imag
_atom_type_scat_source
C C 0.0033 0.0016 'International Tables Vol C Tables 4.2.6.8 and 6.1.1.4'
H H 0.0000 0.0000 'International Tables Vol C Tables 4.2.6.8 and 6.1.1.4'
O O 0.0106 0.0060 'International Tables Vol C Tables 4.2.6.8 and 6.1.1.4'
Cu Cu 0.3201 1.2651 'International Tables Vol C Tables 4.2.6.8 and 6.1.1.4'
N N 0.0061 0.0033 'International Tables Vol C Tables 4.2.6.8 and 6.1.1.4'

loop_
_geom_angle_atom_site_label_1
_geom_angle_atom_site_label_2
_geom_angle_atom_site_label_3
_geom_angle
_geom_angle_site_symmetry_1
_geom_angle_site_symmetry_3
_geom_angle_publ_flag
N16 Cu4 N16 180.0(6) 2_677 . ?
N16 Cu4 N13 100.6(3) 2_677 . ?
N16 Cu4 N13 79.4(4) . . ?
N16 Cu4 N13 79.4(4) 2_677 2_677 ?
N16 Cu4 N13 100.6(3) . 2_677 ?
N13 Cu4 N13 179.999(4) . 2_677 ?
N13 Cu2 N7 166.7(4) . . ?
N13 Cu2 N16 77.4(4) . . ?
N7 Cu2 N16 91.5(4) . . ?
N13 Cu2 N4 96.4(4) . . ?
N7 Cu2 N4 92.6(4) . . ?
N16 Cu2 N4 165.1(4) . . ?
N13 Cu2 N9 91.9(4) . 2_577 ?
N7 Cu2 N9 96.8(4) . 2_577 ?
N16 Cu2 N9 97.3(4) . 2_577 ?
N4 Cu2 N9 96.4(4) . 2_577 ?
N4 Cu3 N10 100.8(4) . . ?
N4 Cu3 O11 88.6(3) . . ?
N10 Cu3 O11 170.4(4) . . ?
N4 Cu3 N10 161.0(4) . 2_567 ?
N10 Cu3 N10 78.2(4) . 2_567 ?
O11 Cu3 N10 93.5(3) . 2_567 ?
N4 Cu3 N1 106.4(4) . . ?
N10 Cu3 N1 99.9(4) . . ?
O11 Cu3 N1 75.3(3) . . ?
N10 Cu3 N1 92.4(4) 2_567 . ?
O11 Cu1 N20 91.1(4) . . ?
O11 Cu1 N1 83.5(4) . . ?
N20 Cu1 N1 172.0(4) . . ?
O11 Cu1 N23 174.1(5) . . ?
N20 Cu1 N23 87.9(4) . . ?
N1 Cu1 N23 96.9(4) . . ?
O11 Cu1 N7 88.2(3) . . ?
N20 Cu1 N7 97.0(4) . . ?
N1 Cu1 N7 88.8(4) . . ?
N23 Cu1 N7 97.6(5) . . ?
C12 O11 Cu1 129.1(6) . . ?
C12 O11 Cu3 126.3(6) . . ?
Cu1 O11 Cu3 104.6(3) . . ?
O11 C12 C13 118.0(9) . . ?
O11 C12 C17 123.5(10) . . ?
C13 C12 C17 118.5(10) . . ?
C14 C13 C12 122.1(10) . . ?
C13 C14 C15 120.4(11) . . ?
C16 C15 C14 119.0(11) . . ?
C15 C16 C17 123.3(11) . . ?
C16 C17 C12 116.7(11) . . ?
C16 C17 C18 122.2(10) . . ?
C12 C17 C18 121.1(10) . . ?
N20 C18 C17 124.7(10) . . ?
N20 C18 C19 121.7(11) . . ?
C17 C18 C19 113.5(11) . . ?
C18 N20 C21 119.4(11) . . ?
C18 N20 Cu1 130.1(8) . . ?
C21 N20 Cu1 110.4(9) . . ?
N20 C21 C22 109.6(11) . . ?
N23 C22 C21 111.8(15) . . ?
C25 N23 C24 109.2(13) . . ?
C25 N23 C22 109.3(13) . . ?
C24 N23 C22 109.7(13) . . ?
C25 N23 Cu1 109.5(12) . . ?
C24 N23 Cu1 117.3(9) . . ?
C22 N23 Cu1 101.4(8) . . ?
N11 N10 Cu3 133.7(9) . . ?
N11 N10 Cu3 124.0(9) . 2_567 ?
Cu3 N10 Cu3 101.8(4) . 2_567 ?
N10 N11 N122 160.5(17) . . ?
N10 N11 N121 141(2) . . ?
N122 N11 N121 58.8(14) . . ?
N122 N121 N11 54.5(15) . . ?
N11 N122 N121 66.7(17) . . ?
N5 N4 Cu3 124.9(8) . . ?
N5 N4 Cu2 118.1(8) . . ?
Cu3 N4 Cu2 116.3(5) . . ?
N6 N5 N4 179.3(14) . . ?
N8 N7 Cu2 114.7(8) . . ?
N8 N7 Cu1 117.4(7) . . ?
Cu2 N7 Cu1 103.7(4) . . ?
N9 N8 N7 176.0(13) . . ?
N8 N9 Cu2 125.9(9) . 2_577 ?
N2 N1 Cu1 129.8(9) . . ?
N2 N1 Cu3 118.2(8) . . ?
Cu1 N1 Cu3 94.6(4) . . ?
N3 N2 N1 178.0(14) . . ?
N14 N13 Cu4 127.6(7) . . ?
N14 N13 Cu2 128.8(7) . . ?
Cu4 N13 Cu2 100.6(4) . . ?
N15 N14 N13 176.1(13) . . ?
N17 N16 Cu4 136.0(8) . . ?
N17 N16 Cu2 122.0(8) . . ?
Cu4 N16 Cu2 101.8(4) . . ?
N16 N17 N182 156(2) . . ?
N16 N17 N181 156.8(19) . . ?
N182 N17 N181 46.8(12) . . ?
N181 N182 N17 72(2) . . ?
N182 N181 N17 61.2(19) . . ?

loop_
_geom_bond_atom_site_label_1
_geom_bond_atom_site_label_2
_geom_bond_distance
_geom_bond_site_symmetry_2
_geom_bond_publ_flag
Cu4 N16 1.917(10) 2_677 ?
Cu4 N16 1.917(10) . ?
Cu4 N13 1.977(8) . ?
Cu4 N13 1.977(8) 2_677 ?
Cu4 Cu2 3.0420(13) . ?
Cu4 Cu2 3.0420(13) 2_677 ?
Cu2 N13 1.977(9) . ?
Cu2 N7 2.000(9) . ?
Cu2 N16 2.002(8) . ?
Cu2 N4 2.008(8) . ?
Cu2 N9 2.336(11) 2_577 ?
Cu3 N4 1.946(11) . ?
Cu3 N10 1.963(9) . ?
Cu3 O11 1.991(7) . ?
Cu3 N10 2.006(10) 2_567 ?
Cu3 N1 2.242(10) . ?
Cu1 O11 1.925(8) . ?
Cu1 N20 1.947(10) . ?
Cu1 N1 1.968(8) . ?
Cu1 N23 1.997(11) . ?
Cu1 N7 2.357(10) . ?
O11 C12 1.331(12) . ?
C12 C13 1.393(14) . ?
C12 C17 1.429(14) . ?
C13 C14 1.350(13) . ?
C14 C15 1.381(15) . ?
C15 C16 1.357(16) . ?
C16 C17 1.397(15) . ?
C17 C18 1.507(15) . ?
C18 N20 1.225(14) . ?
C18 C19 1.559(15) . ?
N20 C21 1.476(15) . ?
C21 C22 1.50(2) . ?
C22 N23 1.496(17) . ?
N23 C25 1.43(2) . ?
N23 C24 1.443(17) . ?
N10 N11 1.128(12) . ?
N10 Cu3 2.006(10) 2_567 ?
N11 N122 1.196(17) . ?
N11 N121 1.35(3) . ?
N121 N122 1.26(3) . ?
N4 N5 1.237(13) . ?
N5 N6 1.118(13) . ?
N7 N8 1.185(11) . ?
N8 N9 1.157(12) . ?
N9 Cu2 2.336(11) 2_577 ?
N1 N2 1.192(13) . ?
N2 N3 1.138(14) . ?
N13 N14 1.228(11) . ?
N14 N15 1.118(12) . ?
N16 N17 1.218(12) . ?
N17 N182 1.21(2) . ?
N17 N181 1.31(2) . ?
N182 N181 1.00(3) . ?
